data_2107023
loop_
_publ_author_name
'Kools, F.X.N.M.'
'Koster, A.S.'
'Rieck, G.D.'

_publ_section_title
;
 The structures of potassium, rubidium and cesium molybdate and tungstate
;
_journal_name_full 'Acta Crystallographica B (24,1968-38,1982)'
_journal_page_first 1974
_journal_page_last 1977
_journal_volume 26
_journal_year 1970
_chemical_formula_sum 'Mo O4 Rb2'
_chemical_name_systematic 'Rb2 (Mo O4)'
_space_group_IT_number 12
_symmetry_space_group_name_Hall '-C 2y'
_symmetry_space_group_name_H-M 'C 1 2/m 1'
_cell_angle_alpha 90
_cell_angle_beta 115.64
_cell_angle_gamma 90
_cell_formula_units_Z 4
_cell_length_a 12.821
_cell_length_b 6.253
_cell_length_c 7.842
_cell_volume 566.784
_citation_journal_id_ASTM ACBCAR
_cod_data_source_file Kools_ACBCAR_1970_357.cif
_cod_data_source_block Mo1O4Rb2
_cod_original_cell_volume 566.7841
_cod_original_formula_sum 'Mo1 O4 Rb2'
_cod_database_code 2107023

loop_
_symmetry_equiv_pos_as_xyz
x,y,z
-x,y,-z
-x,-y,-z
x,-y,z
x+1/2,y+1/2,z
-x+1/2,y+1/2,-z
-x+1/2,-y+1/2,-z
x+1/2,-y+1/2,z

loop_
_atom_site_label
_atom_site_type_symbol
_atom_site_fract_x
_atom_site_fract_y
_atom_site_fract_z
_atom_site_occupancy
_atom_site_U_iso_or_equiv
Mo1 Mo+6 0.174 0 0.227 1 0.0
Rb2 Rb+1 0.015 0.5 0.237 1 0.0
O2 O-2 0.336 0 0.377 1 0.0
O1 O-2 0.084 0 0.351 1 0.0
Rb1 Rb+1 0.348 0.5 0.269 1 0.0
O3 O-2 0.141 0.239 0.074 1 0.0
